data_4327138
loop_
_publ_author_name
'John A. T. Norman'
'Melanie Perez'
'M. S. Kim'
'Xinjian Lei'
'Sergei Ivanov'
'Agnes Derecskei-Kovacs'
'Laura Matz'
'Iain Buchanan'
'Arnold L. Rheingold'

_publ_section_title
;
 New Volatile Strontium and Barium Imidazolate Complexes for the
 Deposition of Group 2 Metal Oxides
;
_journal_name_full 'Inorganic Chemistry'
_journal_page_first 12396
_journal_page_last 12398
_journal_paper_doi 10.1021/ic201751q
_journal_volume 50
_journal_year 2011
_chemical_formula_sum 'C60 H108 Ba2 N8'
_chemical_formula_weight 1216.22
_chemical_name_systematic
; 
 ? 
;
_space_group_IT_number 2
_symmetry_cell_setting triclinic
_symmetry_space_group_name_Hall '-P 1'
_symmetry_space_group_name_H-M 'P -1'
_atom_sites_solution_hydrogens geom
_atom_sites_solution_primary direct
_atom_sites_solution_secondary difmap
_audit_creation_method SHELXL-97
_cell_angle_alpha 95.888(6)
_cell_angle_beta 105.336(5)
_cell_angle_gamma 97.627(6)
_cell_formula_units_Z 1
_cell_length_a 10.1060(7)
_cell_length_b 11.0806(8)
_cell_length_c 14.7829(10)
_cell_measurement_reflns_used 5955
_cell_measurement_temperature 100(2)
_cell_measurement_theta_max 66.13
_cell_measurement_theta_min 3.13
_cell_volume 1565.8(2)
_computing_cell_refinement 'Bruker SAINT'
_computing_data_collection 'Bruker APEX2'
_computing_data_reduction 'Bruker SAINT'
_computing_molecular_graphics 'Bruker SHELXTL'
_computing_publication_material 'Bruker SHELXTL'
_computing_structure_refinement 'SHELXL-97 (Sheldrick, 1997)'
_computing_structure_solution 'SHELXS-97 (Sheldrick, 1990)'
_diffrn_ambient_temperature 100(2)
_diffrn_measured_fraction_theta_full 0.927
_diffrn_measured_fraction_theta_max 0.857
_diffrn_measurement_device_type 'Bruker APEX-II CCD'
_diffrn_measurement_method '\f and \w scans'
_diffrn_radiation_monochromator graphite
_diffrn_radiation_source 'fine-focus sealed tube'
_diffrn_radiation_type CuK\a
_diffrn_radiation_wavelength 1.54178
_diffrn_reflns_av_R_equivalents 0.0524
_diffrn_reflns_av_sigmaI/netI 0.0685
_diffrn_reflns_limit_h_max 11
_diffrn_reflns_limit_h_min -11
_diffrn_reflns_limit_k_max 12
_diffrn_reflns_limit_k_min -12
_diffrn_reflns_limit_l_max 16
_diffrn_reflns_limit_l_min -17
_diffrn_reflns_number 9857
_diffrn_reflns_theta_full 55.00
_diffrn_reflns_theta_max 66.46
_diffrn_reflns_theta_min 3.13
_exptl_absorpt_coefficient_mu 10.017
_exptl_absorpt_correction_T_max 0.4341
_exptl_absorpt_correction_T_min 0.1530
_exptl_absorpt_correction_type multi-scan
_exptl_absorpt_process_details sadabs
_exptl_crystal_colour colorless
_exptl_crystal_density_diffrn 1.290
_exptl_crystal_description block
_exptl_crystal_F_000 636
_exptl_crystal_size_max 0.30
_exptl_crystal_size_mid 0.20
_exptl_crystal_size_min 0.10
_refine_diff_density_max 1.530
_refine_diff_density_min -1.440
_refine_diff_density_rms 0.142
_refine_ls_extinction_method none
_refine_ls_goodness_of_fit_ref 1.055
_refine_ls_hydrogen_treatment constr
_refine_ls_matrix_type full
_refine_ls_number_parameters 316
_refine_ls_number_reflns 4724
_refine_ls_number_restraints 0
_refine_ls_restrained_S_all 1.055
_refine_ls_R_factor_all 0.0644
_refine_ls_R_factor_gt 0.0528
_refine_ls_shift/su_max 0.003
_refine_ls_shift/su_mean 0.000
_refine_ls_structure_factor_coef Fsqd
_refine_ls_weighting_details 'calc w=1/[\s^2^(Fo^2^)+(0.0900P)^2^+1.5000P] where P=(Fo^2^+2Fc^2^)/3'
_refine_ls_weighting_scheme calc
_refine_ls_wR_factor_gt 0.1320
_refine_ls_wR_factor_ref 0.1406
_reflns_number_gt 4040
_reflns_number_total 4724
_reflns_threshold_expression >2sigma(I)
_cod_data_source_file ic201751q_si_002_2.cif
_cod_data_source_block ap131
_cod_original_cell_volume 1565.82(19)
_cod_database_code 4327138

loop_
_symmetry_equiv_pos_as_xyz
'x, y, z'
'-x, -y, -z'

loop_
_atom_site_label
_atom_site_type_symbol
_atom_site_fract_x
_atom_site_fract_y
_atom_site_fract_z
_atom_site_U_iso_or_equiv
_atom_site_adp_type
_atom_site_occupancy
_atom_site_symmetry_multiplicity
_atom_site_calc_flag
_atom_site_refinement_flags
Ba1 Ba 0.71201(4) 0.62824(4) 0.68120(2) 0.01720(16) Uani 1 1 d .
N1 N 0.8479(6) 0.7047(6) 0.8844(4) 0.0235(13) Uani 1 1 d .
N2 N 0.9430(6) 0.8202(6) 0.7935(4) 0.0228(13) Uani 1 1 d .
N3 N 0.4097(6) 0.2950(5) 0.4928(4) 0.0199(12) Uani 1 1 d .
N4 N 0.5800(5) 0.3776(5) 0.6260(4) 0.0175(12) Uani 1 1 d .
C1 C 0.9451(6) 0.7216(7) 0.8390(4) 0.0207(15) Uani 1 1 d .
C2 C 0.8389(7) 0.8762(6) 0.8140(5) 0.0198(15) Uani 1 1 d .
C3 C 0.7786(7) 0.8040(7) 0.8710(5) 0.0203(15) Uani 1 1 d .
C4 C 1.0559(7) 0.6395(7) 0.8425(5) 0.0241(15) Uani 1 1 d .
C5 C 0.9963(9) 0.5037(9) 0.8416(8) 0.052(2) Uani 1 1 d .
H5A H 0.9599 0.4965 0.8963 0.077 Uiso 1 1 calc R
H5B H 1.0701 0.4539 0.8447 0.077 Uiso 1 1 calc R
H5C H 0.9211 0.4746 0.7830 0.077 Uiso 1 1 calc R
C6 C 1.1120(10) 0.6473(11) 0.7552(7) 0.057(3) Uani 1 1 d .
H6A H 1.1512 0.7329 0.7546 0.085 Uiso 1 1 calc R
H6B H 1.0359 0.6180 0.6972 0.085 Uiso 1 1 calc R
H6C H 1.1846 0.5961 0.7585 0.085 Uiso 1 1 calc R
C7 C 1.1749(9) 0.6844(9) 0.9305(7) 0.048(2) Uani 1 1 d .
H7A H 1.2119 0.7708 0.9305 0.072 Uiso 1 1 calc R
H7B H 1.2484 0.6346 0.9316 0.072 Uiso 1 1 calc R
H7C H 1.1419 0.6770 0.9866 0.072 Uiso 1 1 calc R
C8 C 0.8185(7) 1.0005(7) 0.7804(5) 0.0234(16) Uani 1 1 d .
C9 C 0.6785(8) 0.9884(8) 0.7018(5) 0.0308(18) Uani 1 1 d .
H9A H 0.6757 0.9250 0.6496 0.046 Uiso 1 1 calc R
H9B H 0.6707 1.0673 0.6781 0.046 Uiso 1 1 calc R
H9C H 0.6010 0.9651 0.7282 0.046 Uiso 1 1 calc R
C10 C 0.8249(8) 1.1014(7) 0.8624(5) 0.0292(17) Uani 1 1 d .
H10A H 0.9134 1.1087 0.9117 0.044 Uiso 1 1 calc R
H10B H 0.7476 1.0794 0.8893 0.044 Uiso 1 1 calc R
H10C H 0.8178 1.1802 0.8384 0.044 Uiso 1 1 calc R
C11 C 0.9335(8) 1.0452(7) 0.7365(5) 0.0289(17) Uani 1 1 d .
H11A H 1.0242 1.0545 0.7838 0.043 Uiso 1 1 calc R
H11B H 0.9198 1.1248 0.7153 0.043 Uiso 1 1 calc R
H11C H 0.9305 0.9852 0.6822 0.043 Uiso 1 1 calc R
C12 C 0.6765(7) 0.8218(7) 0.9303(5) 0.0247(16) Uani 1 1 d .
C13 C 0.6228(10) 0.6965(8) 0.9548(7) 0.045(2) Uani 1 1 d .
H13A H 0.7019 0.6584 0.9854 0.068 Uiso 1 1 calc R
H13B H 0.5668 0.6431 0.8966 0.068 Uiso 1 1 calc R
H13C H 0.5653 0.7082 0.9980 0.068 Uiso 1 1 calc R
C14 C 0.5484(7) 0.8766(9) 0.8818(5) 0.037(2) Uani 1 1 d .
H14A H 0.5789 0.9568 0.8650 0.055 Uiso 1 1 calc R
H14B H 0.4910 0.8867 0.9252 0.055 Uiso 1 1 calc R
H14C H 0.4938 0.8211 0.8243 0.055 Uiso 1 1 calc R
C15 C 0.7557(8) 0.9026(8) 1.0243(5) 0.0328(18) Uani 1 1 d .
H15A H 0.7918 0.9839 1.0120 0.049 Uiso 1 1 calc R
H15B H 0.8333 0.8643 1.0572 0.049 Uiso 1 1 calc R
H15C H 0.6928 0.9113 1.0640 0.049 Uiso 1 1 calc R
C16 C 0.5444(7) 0.3443(6) 0.5311(5) 0.0191(14) Uani 1 1 d .
C17 C 0.4602(7) 0.3402(7) 0.6523(5) 0.0209(15) Uani 1 1 d .
C18 C 0.3551(7) 0.2916(6) 0.5704(5) 0.0201(15) Uani 1 1 d .
C19 C 0.6551(7) 0.3293(7) 0.4799(4) 0.0191(15) Uani 1 1 d .
C20 C 0.6014(7) 0.3334(7) 0.3741(5) 0.0258(16) Uani 1 1 d .
H20A H 0.5752 0.4141 0.3639 0.039 Uiso 1 1 calc R
H20B H 0.5199 0.2691 0.3463 0.039 Uiso 1 1 calc R
H20C H 0.6745 0.3197 0.3438 0.039 Uiso 1 1 calc R
C21 C 0.6940(7) 0.2021(7) 0.4939(5) 0.0277(17) Uani 1 1 d .
H21A H 0.7286 0.1979 0.5619 0.042 Uiso 1 1 calc R
H21B H 0.7667 0.1883 0.4632 0.042 Uiso 1 1 calc R
H21C H 0.6117 0.1387 0.4657 0.042 Uiso 1 1 calc R
C22 C 0.7832(7) 0.4272(7) 0.5202(5) 0.0271(16) Uani 1 1 d .
H22A H 0.7581 0.5084 0.5110 0.041 Uiso 1 1 calc R
H22B H 0.8534 0.4121 0.4875 0.041 Uiso 1 1 calc R
H22C H 0.8211 0.4243 0.5880 0.041 Uiso 1 1 calc R
C23 C 0.4730(7) 0.3447(7) 0.7588(5) 0.0227(15) Uani 1 1 d .
C24 C 0.4368(8) 0.2138(7) 0.7814(5) 0.0283(16) Uani 1 1 d .
H24A H 0.4935 0.1600 0.7576 0.043 Uiso 1 1 calc R
H24B H 0.3380 0.1821 0.7507 0.043 Uiso 1 1 calc R
H24C H 0.4559 0.2160 0.8501 0.043 Uiso 1 1 calc R
C25 C 0.3848(7) 0.4290(7) 0.7957(5) 0.0277(16) Uani 1 1 d .
H25A H 0.4081 0.5122 0.7813 0.041 Uiso 1 1 calc R
H25B H 0.4039 0.4314 0.8645 0.041 Uiso 1 1 calc R
H25C H 0.2860 0.3975 0.7651 0.041 Uiso 1 1 calc R
C26 C 0.6251(7) 0.3902(7) 0.8162(5) 0.0264(16) Uani 1 1 d .
H26A H 0.6546 0.4737 0.8045 0.040 Uiso 1 1 calc R
H26B H 0.6841 0.3352 0.7968 0.040 Uiso 1 1 calc R
H26C H 0.6339 0.3909 0.8839 0.040 Uiso 1 1 calc R
C27 C 0.2051(7) 0.2209(7) 0.5500(5) 0.0219(15) Uani 1 1 d .
C28 C 0.2153(8) 0.0826(7) 0.5531(5) 0.0300(17) Uani 1 1 d .
H28A H 0.1218 0.0350 0.5405 0.045 Uiso 1 1 calc R
H28B H 0.2721 0.0724 0.6159 0.045 Uiso 1 1 calc R
H28C H 0.2585 0.0533 0.5048 0.045 Uiso 1 1 calc R
C29 C 0.1173(7) 0.2297(6) 0.4498(5) 0.0214(15) Uani 1 1 d .
H29A H 0.1078 0.3158 0.4444 0.032 Uiso 1 1 calc R
H29B H 0.0249 0.1801 0.4376 0.032 Uiso 1 1 calc R
H29C H 0.1629 0.1989 0.4035 0.032 Uiso 1 1 calc R
C30 C 0.1226(7) 0.2627(8) 0.6167(5) 0.0297(17) Uani 1 1 d .
H30A H 0.1166 0.3500 0.6150 0.044 Uiso 1 1 calc R
H30B H 0.1695 0.2507 0.6814 0.044 Uiso 1 1 calc R
H30C H 0.0287 0.2142 0.5966 0.044 Uiso 1 1 calc R

loop_
_atom_site_aniso_label
_atom_site_aniso_U_11
_atom_site_aniso_U_22
_atom_site_aniso_U_33
_atom_site_aniso_U_23
_atom_site_aniso_U_13
_atom_site_aniso_U_12
Ba1 0.0191(2) 0.0224(3) 0.0140(2) 0.00694(16) 0.00786(14) 0.00746(16)
N1 0.023(3) 0.034(4) 0.015(3) 0.007(3) 0.005(2) 0.009(3)
N2 0.023(3) 0.031(4) 0.020(3) 0.008(3) 0.011(2) 0.012(3)
N3 0.024(3) 0.021(3) 0.019(3) 0.005(2) 0.010(2) 0.011(3)
N4 0.022(3) 0.015(3) 0.018(3) 0.003(2) 0.008(2) 0.008(2)
C1 0.019(3) 0.031(4) 0.011(3) 0.005(3) 0.001(2) 0.009(3)
C2 0.020(3) 0.025(4) 0.022(4) 0.007(3) 0.012(3) 0.012(3)
C3 0.025(3) 0.023(4) 0.015(3) 0.000(3) 0.010(3) 0.006(3)
C4 0.022(3) 0.029(4) 0.019(4) 0.000(3) 0.001(3) 0.008(3)
C5 0.040(5) 0.053(6) 0.066(7) 0.013(5) 0.018(5) 0.013(5)
C6 0.057(6) 0.092(8) 0.050(6) 0.038(6) 0.034(5) 0.053(6)
C7 0.038(5) 0.057(6) 0.043(6) -0.004(5) 0.000(4) 0.020(5)
C8 0.029(4) 0.027(4) 0.019(4) 0.007(3) 0.013(3) 0.010(3)
C9 0.035(4) 0.039(5) 0.028(4) 0.015(4) 0.013(3) 0.022(4)
C10 0.044(4) 0.025(4) 0.023(4) 0.000(3) 0.015(3) 0.008(4)
C11 0.036(4) 0.027(4) 0.028(4) 0.005(3) 0.015(3) 0.005(4)
C12 0.026(3) 0.035(4) 0.017(4) 0.002(3) 0.014(3) 0.006(3)
C13 0.063(6) 0.041(5) 0.043(5) -0.006(4) 0.042(5) -0.002(5)
C14 0.024(4) 0.061(6) 0.025(4) -0.004(4) 0.013(3) 0.003(4)
C15 0.032(4) 0.049(5) 0.020(4) 0.003(4) 0.011(3) 0.011(4)
C16 0.027(4) 0.014(4) 0.021(4) 0.005(3) 0.011(3) 0.008(3)
C17 0.025(3) 0.024(4) 0.020(4) 0.013(3) 0.011(3) 0.009(3)
C18 0.024(3) 0.024(4) 0.022(4) 0.010(3) 0.017(3) 0.012(3)
C19 0.022(3) 0.028(4) 0.011(3) 0.008(3) 0.007(3) 0.011(3)
C20 0.029(4) 0.038(5) 0.020(4) 0.013(3) 0.015(3) 0.018(3)
C21 0.027(4) 0.035(5) 0.028(4) 0.011(3) 0.012(3) 0.016(3)
C22 0.021(3) 0.032(4) 0.032(4) 0.002(3) 0.013(3) 0.006(3)
C23 0.028(4) 0.029(4) 0.017(4) 0.010(3) 0.011(3) 0.012(3)
C24 0.036(4) 0.028(4) 0.024(4) 0.008(3) 0.011(3) 0.007(3)
C25 0.033(4) 0.035(5) 0.020(4) 0.004(3) 0.009(3) 0.017(4)
C26 0.027(4) 0.033(4) 0.024(4) 0.007(3) 0.012(3) 0.008(3)
C27 0.028(3) 0.023(4) 0.021(4) 0.012(3) 0.014(3) 0.005(3)
C28 0.031(4) 0.036(5) 0.025(4) 0.013(3) 0.009(3) 0.006(4)
C29 0.022(3) 0.019(4) 0.025(4) 0.012(3) 0.009(3) 0.002(3)
C30 0.025(4) 0.041(5) 0.030(4) 0.011(4) 0.015(3) 0.010(4)

loop_
_atom_type_symbol
_atom_type_description
_atom_type_scat_dispersion_real
_atom_type_scat_dispersion_imag
_atom_type_scat_source
C C 0.0181 0.0091 'International Tables Vol C Tables 4.2.6.8 and 6.1.1.4'
H H 0.0000 0.0000 'International Tables Vol C Tables 4.2.6.8 and 6.1.1.4'
N N 0.0311 0.0180 'International Tables Vol C Tables 4.2.6.8 and 6.1.1.4'
Ba Ba -1.0456 8.4617 'International Tables Vol C Tables 4.2.6.8 and 6.1.1.4'

loop_
_geom_angle_atom_site_label_1
_geom_angle_atom_site_label_2
_geom_angle_atom_site_label_3
_geom_angle
_geom_angle_site_symmetry_1
_geom_angle_site_symmetry_3
N3 Ba1 C1 135.59(18) 2_666 .
N3 Ba1 N4 95.43(16) 2_666 .
C1 Ba1 N4 126.34(17) . .
N3 Ba1 N1 145.97(17) 2_666 .
C1 Ba1 N1 26.64(17) . .
N4 Ba1 N1 116.22(16) . .
N3 Ba1 N2 109.09(16) 2_666 .
C1 Ba1 N2 26.80(18) . .
N4 Ba1 N2 151.97(15) . .
N1 Ba1 N2 45.11(15) . .
N3 Ba1 C3 121.08(17) 2_666 .
C1 Ba1 C3 42.17(18) . .
N4 Ba1 C3 131.81(16) . .
N1 Ba1 C3 26.28(17) . .
N2 Ba1 C3 43.65(16) . .
N3 Ba1 C2 102.69(17) 2_666 .
C1 Ba1 C2 42.16(18) . .
N4 Ba1 C2 158.03(15) . .
N1 Ba1 C2 43.77(17) . .
N2 Ba1 C2 26.05(15) . .
C3 Ba1 C2 26.32(16) . .
N3 Ba1 C20 59.13(15) 2_666 2_666
C1 Ba1 C20 133.81(19) . 2_666
N4 Ba1 C20 80.73(18) . 2_666
N1 Ba1 C20 111.64(17) . 2_666
N2 Ba1 C20 123.26(18) . 2_666
C3 Ba1 C20 91.64(18) . 2_666
C2 Ba1 C20 97.90(19) . 2_666
N3 Ba1 C29 54.47(16) 2_666 2_666
C1 Ba1 C29 87.45(18) . 2_666
N4 Ba1 C29 121.45(17) . 2_666
N1 Ba1 C29 111.70(17) . 2_666
N2 Ba1 C29 67.05(16) . 2_666
C3 Ba1 C29 105.84(18) . 2_666
C2 Ba1 C29 79.73(17) . 2_666
C20 Ba1 C29 110.74(16) 2_666 2_666
N3 Ba1 C22 76.38(17) 2_666 .
C1 Ba1 C22 113.04(18) . .
N4 Ba1 C22 55.21(16) . .
N1 Ba1 C22 131.31(17) . .
N2 Ba1 C22 116.79(16) . .
C3 Ba1 C22 155.14(17) . .
C2 Ba1 C22 141.37(16) . .
C20 Ba1 C22 113.13(19) 2_666 .
C29 Ba1 C22 68.38(18) 2_666 .
C1 N1 C3 104.8(6) . .
C1 N1 Ba1 72.3(4) . .
C3 N1 Ba1 83.8(4) . .
C1 N2 C2 104.9(5) . .
C1 N2 Ba1 72.1(4) . .
C2 N2 Ba1 84.0(4) . .
C16 N3 C18 104.4(5) . .
C16 N3 Ba1 113.8(4) . 2_666
C18 N3 Ba1 126.8(4) . 2_666
C16 N4 C17 105.2(6) . .
C16 N4 Ba1 112.1(4) . .
C17 N4 Ba1 118.2(4) . .
N1 C1 N2 114.9(6) . .
N1 C1 C4 123.0(6) . .
N2 C1 C4 122.1(6) . .
N1 C1 Ba1 81.0(4) . .
N2 C1 Ba1 81.1(4) . .
C4 C1 Ba1 109.4(4) . .
N2 C2 C3 107.7(5) . .
N2 C2 C8 118.3(5) . .
C3 C2 C8 133.7(6) . .
N2 C2 Ba1 70.0(4) . .
C3 C2 Ba1 76.7(4) . .
C8 C2 Ba1 122.0(4) . .
N1 C3 C2 107.6(5) . .
N1 C3 C12 116.5(6) . .
C2 C3 C12 135.1(6) . .
N1 C3 Ba1 69.9(4) . .
C2 C3 Ba1 77.0(4) . .
C12 C3 Ba1 125.5(5) . .
C7 C4 C1 109.0(6) . .
C7 C4 C5 110.1(7) . .
C1 C4 C5 111.5(6) . .
C7 C4 C6 108.4(7) . .
C1 C4 C6 109.8(6) . .
C5 C4 C6 108.0(8) . .
C11 C8 C2 110.0(5) . .
C11 C8 C10 106.9(6) . .
C2 C8 C10 112.5(5) . .
C11 C8 C9 106.6(5) . .
C2 C8 C9 110.8(6) . .
C10 C8 C9 109.9(6) . .
C15 C12 C13 106.7(6) . .
C15 C12 C14 109.7(6) . .
C13 C12 C14 107.2(7) . .
C15 C12 C3 108.7(6) . .
C13 C12 C3 109.0(6) . .
C14 C12 C3 115.2(5) . .
N3 C16 N4 113.9(5) . .
N3 C16 C19 122.8(6) . .
N4 C16 C19 120.9(6) . .
C18 C17 N4 107.6(5) . .
C18 C17 C23 133.8(6) . .
N4 C17 C23 118.0(6) . .
C17 C18 N3 108.8(6) . .
C17 C18 C27 134.2(5) . .
N3 C18 C27 116.3(6) . .
C22 C19 C20 108.2(6) . .
C22 C19 C16 112.0(6) . .
C20 C19 C16 112.4(5) . .
C22 C19 C21 109.6(5) . .
C20 C19 C21 108.5(6) . .
C16 C19 C21 106.1(5) . .
C19 C20 Ba1 110.9(4) . 2_666
C19 C22 Ba1 107.3(4) . .
C25 C23 C26 107.3(6) . .
C25 C23 C24 109.7(6) . .
C26 C23 C24 105.6(5) . .
C25 C23 C17 114.5(5) . .
C26 C23 C17 109.4(5) . .
C24 C23 C17 109.9(6) . .
C30 C27 C29 106.0(5) . .
C30 C27 C18 115.9(6) . .
C29 C27 C18 111.3(5) . .
C30 C27 C28 109.5(5) . .
C29 C27 C28 106.4(6) . .
C18 C27 C28 107.3(5) . .
C27 C29 Ba1 115.0(4) . 2_666

loop_
_geom_bond_atom_site_label_1
_geom_bond_atom_site_label_2
_geom_bond_distance
_geom_bond_site_symmetry_2
Ba1 N3 2.812(5) 2_666
Ba1 C1 2.831(7) .
Ba1 N4 2.852(6) .
Ba1 N1 2.935(6) .
Ba1 N2 2.939(6) .
Ba1 C3 3.107(7) .
Ba1 C2 3.110(7) .
Ba1 C20 3.152(7) 2_666
Ba1 C29 3.299(6) 2_666
Ba1 C22 3.375(7) .
N1 C1 1.332(8) .
N1 C3 1.384(9) .
N2 C1 1.341(9) .
N2 C2 1.374(8) .
N3 C16 1.343(9) .
N3 C18 1.400(8) .
N3 Ba1 2.812(5) 2_666
N4 C16 1.350(9) .
N4 C17 1.393(8) .
C1 C4 1.527(9) .
C2 C3 1.416(9) .
C2 C8 1.532(9) .
C3 C12 1.539(8) .
C4 C7 1.505(11) .
C4 C5 1.541(13) .
C4 C6 1.547(10) .
C8 C11 1.527(9) .
C8 C10 1.544(10) .
C8 C9 1.555(10) .
C12 C15 1.529(11) .
C12 C13 1.535(11) .
C12 C14 1.538(10) .
C16 C19 1.524(8) .
C17 C18 1.384(10) .
C17 C23 1.541(9) .
C18 C27 1.548(10) .
C19 C22 1.515(10) .
C19 C20 1.522(8) .
C19 C21 1.533(10) .
C20 Ba1 3.152(7) 2_666
C23 C25 1.529(9) .
C23 C26 1.534(10) .
C23 C24 1.539(10) .
C27 C30 1.525(9) .
C27 C29 1.532(9) .
C27 C28 1.553(11) .
C29 Ba1 3.298(6) 2_666
